data_4021854
loop_
_publ_author_name
'Ruchi Shukla'
'Daniel M. Brody'
'Sergey V. Lindeman'
'Rajendra Rathore'

_publ_section_title
;
 A Practical Synthesis of Bridged Diarylacetylenes
;
_journal_name_full 'Journal of Organic Chemistry'
_journal_page_first 6124
_journal_page_last 6129
_journal_paper_doi 10.1021/jo060817w
_journal_volume 71
_journal_year 2006
_chemical_formula_sum 'C23 H26 O2'
_chemical_formula_weight 334.44
_chemical_name_systematic
; 
 ? 
;
_space_group_IT_number 167
_symmetry_cell_setting rhombohedral
_symmetry_space_group_name_Hall '-R 3 2"c'
_symmetry_space_group_name_H-M 'R -3 c :H'
_atom_sites_solution_hydrogens geom
_atom_sites_solution_primary direct
_atom_sites_solution_secondary difmap
_audit_creation_method SHELXL-97
_cell_angle_alpha 90.00
_cell_angle_beta 90.00
_cell_angle_gamma 120.00
_cell_formula_units_Z 18
_cell_length_a 11.2907(6)
_cell_length_b 11.2907(6)
_cell_length_c 79.253(8)
_cell_measurement_reflns_used 7516
_cell_measurement_temperature 100(2)
_cell_measurement_theta_max 31
_cell_measurement_theta_min 2
_cell_volume 8749.5(11)
_computing_cell_refinement 'SAINT v7.23A (Bruker, 2005)'
_computing_data_collection 'APEX2 v2.0-2 (Bruker, 2005)'
_computing_data_reduction 'SADABS-2004/1 (Bruker, 2005)'
_computing_molecular_graphics 'XP v5.1 (Bruker, 1998)'
_computing_publication_material 'XCIF v6.12 (Bruker, 2001)'
_computing_structure_refinement 'XL/SHELXTL v6.10 (Bruker, 2001)'
_computing_structure_solution 'XS/SHELXTL v6.12 (Bruker, 2001)'
_diffrn_ambient_temperature 100(2)
_diffrn_measured_fraction_theta_full 0.971
_diffrn_measured_fraction_theta_max 0.971
_diffrn_measurement_device_type 'Bruker APEX2 CCD detector'
_diffrn_measurement_method 'omega scan'
_diffrn_radiation_monochromator graphite
_diffrn_radiation_source 'fine-focus sealed tube'
_diffrn_radiation_type MoK\a
_diffrn_radiation_wavelength 0.71073
_diffrn_reflns_av_R_equivalents 0.0370
_diffrn_reflns_av_sigmaI/netI 0.0168
_diffrn_reflns_limit_h_max 0
_diffrn_reflns_limit_h_min -14
_diffrn_reflns_limit_k_max 16
_diffrn_reflns_limit_k_min 0
_diffrn_reflns_limit_l_max 118
_diffrn_reflns_limit_l_min 0
_diffrn_reflns_number 48152
_diffrn_reflns_theta_full 32.03
_diffrn_reflns_theta_max 32.03
_diffrn_reflns_theta_min 1.54
_exptl_absorpt_coefficient_mu 0.071
_exptl_absorpt_correction_T_max 0.9519
_exptl_absorpt_correction_T_min 0.9108
_exptl_absorpt_correction_type 'semi-empirical (SADABS procedure)'
_exptl_crystal_colour colorless
_exptl_crystal_density_diffrn 1.142
_exptl_crystal_density_method 'not measured'
_exptl_crystal_description octahedron
_exptl_crystal_F_000 3240
_exptl_crystal_size_max 0.70
_exptl_crystal_size_mid 0.70
_exptl_crystal_size_min 0.70
_refine_diff_density_max 0.528
_refine_diff_density_min -0.236
_refine_diff_density_rms 0.056
_refine_ls_extinction_method none
_refine_ls_goodness_of_fit_ref 0.969
_refine_ls_hydrogen_treatment refall
_refine_ls_matrix_type full
_refine_ls_number_parameters 166
_refine_ls_number_reflns 3296
_refine_ls_number_restraints 0
_refine_ls_restrained_S_all 0.969
_refine_ls_R_factor_all 0.0561
_refine_ls_R_factor_gt 0.0504
_refine_ls_shift/su_max 0.065
_refine_ls_shift/su_mean 0.014
_refine_ls_structure_factor_coef Fsqd
_refine_ls_weighting_details 'calc w=1/[\s^2^(Fo^2^)+(0.1049P)^2^+4.7725P] where P=(Fo^2^+2Fc^2^)/3'
_refine_ls_weighting_scheme calc
_refine_ls_wR_factor_gt 0.1394
_refine_ls_wR_factor_ref 0.1455
_reflns_number_gt 2905
_reflns_number_total 3296
_reflns_threshold_expression >2sigma(I)
_cod_data_source_file jo060817wsi20060418_111313.cif
_cod_original_sg_symbol_H-M 'R -3 c'
_cod_database_code 4021854

loop_
_symmetry_equiv_pos_as_xyz
'x, y, z'
'-y, x-y, z'
'-x+y, -x, z'
'y, x, -z+1/2'
'x-y, -y, -z+1/2'
'-x, -x+y, -z+1/2'
'x+2/3, y+1/3, z+1/3'
'-y+2/3, x-y+1/3, z+1/3'
'-x+y+2/3, -x+1/3, z+1/3'
'y+2/3, x+1/3, -z+5/6'
'x-y+2/3, -y+1/3, -z+5/6'
'-x+2/3, -x+y+1/3, -z+5/6'
'x+1/3, y+2/3, z+2/3'
'-y+1/3, x-y+2/3, z+2/3'
'-x+y+1/3, -x+2/3, z+2/3'
'y+1/3, x+2/3, -z+7/6'
'x-y+1/3, -y+2/3, -z+7/6'
'-x+1/3, -x+y+2/3, -z+7/6'
'-x, -y, -z'
'y, -x+y, -z'
'x-y, x, -z'
'-y, -x, z-1/2'
'-x+y, y, z-1/2'
'x, x-y, z-1/2'
'-x+2/3, -y+1/3, -z+1/3'
'y+2/3, -x+y+1/3, -z+1/3'
'x-y+2/3, x+1/3, -z+1/3'
'-y+2/3, -x+1/3, z-1/6'
'-x+y+2/3, y+1/3, z-1/6'
'x+2/3, x-y+1/3, z-1/6'
'-x+1/3, -y+2/3, -z+2/3'
'y+1/3, -x+y+2/3, -z+2/3'
'x-y+1/3, x+2/3, -z+2/3'
'-y+1/3, -x+2/3, z+1/6'
'-x+y+1/3, y+2/3, z+1/6'
'x+1/3, x-y+2/3, z+1/6'

loop_
_atom_site_label
_atom_site_type_symbol
_atom_site_fract_x
_atom_site_fract_y
_atom_site_fract_z
_atom_site_U_iso_or_equiv
_atom_site_adp_type
_atom_site_occupancy
_atom_site_symmetry_multiplicity
_atom_site_calc_flag
_atom_site_refinement_flags
O1 O 0.65046(7) 0.88016(7) 0.059912(8) 0.02432(16) Uani 1 1 d .
C1 C 0.63889(8) 1.09063(8) 0.076558(10) 0.01939(17) Uani 1 1 d .
C2 C 0.57700(8) 1.04696(8) 0.060342(9) 0.01794(17) Uani 1 1 d .
C3 C 0.51259(8) 1.10959(8) 0.052208(10) 0.01974(17) Uani 1 1 d .
C4 C 0.45410(9) 1.06751(9) 0.036265(10) 0.02182(18) Uani 1 1 d .
C5 C 0.46151(10) 0.95986(9) 0.028523(11) 0.02497(19) Uani 1 1 d .
C6 C 0.52506(9) 0.89598(9) 0.036457(11) 0.02442(19) Uani 1 1 d .
C7 C 0.58271(8) 0.93875(8) 0.052327(10) 0.01954(17) Uani 1 1 d .
C8 C 0.38282(10) 1.13645(10) 0.028079(12) 0.0276(2) Uani 1 1 d .
C9 C 0.42026(14) 1.17016(13) 0.009494(15) 0.0403(3) Uani 1 1 d .
C10 C 0.22791(14) 1.0478(2) 0.02981(2) 0.0572(4) Uani 1 1 d .
C11 C 0.57072(9) 0.77987(9) 0.072621(11) 0.02493(19) Uani 1 1 d .
C12 C 0.6667 0.75408(10) 0.0833 0.0281(3) Uani 1 2 d S
H3 H 0.5126(12) 1.1870(13) 0.05786(14) 0.022(3) Uiso 1 1 d .
H5 H 0.4284(14) 0.9317(14) 0.01717(17) 0.033(3) Uiso 1 1 d .
H6 H 0.5268(14) 0.8176(14) 0.03063(16) 0.030(3) Uiso 1 1 d .
H8 H 0.4120(18) 1.222(2) 0.0344(2) 0.056(5) Uiso 1 1 d .
H9A H 0.3798(19) 1.0794(19) 0.0020(2) 0.058(5) Uiso 1 1 d .
H9B H 0.3832(19) 1.2309(18) 0.0051(3) 0.063(5) Uiso 1 1 d .
H9C H 0.519(3) 1.223(2) 0.0088(3) 0.090(7) Uiso 1 1 d .
H10A H 0.211(2) 1.0435(19) 0.0410(2) 0.059(5) Uiso 1 1 d .
H10B H 0.1818(18) 1.092(2) 0.0250(2) 0.060(5) Uiso 1 1 d .
H10C H 0.180(3) 0.948(4) 0.0222(4) 0.141(12) Uiso 1 1 d .
H11A H 0.5020(13) 0.6937(13) 0.06699(15) 0.025(3) Uiso 1 1 d .
H11B H 0.5229(14) 0.8163(14) 0.07934(17) 0.030(3) Uiso 1 1 d .
H12 H 0.7206(15) 0.7290(16) 0.07581(18) 0.038(3) Uiso 1 1 d .

loop_
_atom_site_aniso_label
_atom_site_aniso_U_11
_atom_site_aniso_U_22
_atom_site_aniso_U_33
_atom_site_aniso_U_23
_atom_site_aniso_U_13
_atom_site_aniso_U_12
O1 0.0258(3) 0.0256(3) 0.0278(3) 0.0009(2) -0.0006(2) 0.0175(3)
C1 0.0198(3) 0.0174(3) 0.0215(3) 0.0004(3) 0.0006(3) 0.0097(3)
C2 0.0175(3) 0.0169(3) 0.0191(3) 0.0002(2) 0.0006(2) 0.0084(3)
C3 0.0212(3) 0.0191(3) 0.0207(3) -0.0006(3) -0.0005(3) 0.0115(3)
C4 0.0243(4) 0.0219(4) 0.0216(3) -0.0014(3) -0.0029(3) 0.0132(3)
C5 0.0296(4) 0.0252(4) 0.0231(4) -0.0055(3) -0.0059(3) 0.0159(3)
C6 0.0288(4) 0.0224(4) 0.0251(4) -0.0052(3) -0.0040(3) 0.0151(3)
C7 0.0192(3) 0.0186(3) 0.0226(3) -0.0004(3) -0.0005(3) 0.0107(3)
C8 0.0355(5) 0.0291(4) 0.0260(4) -0.0026(3) -0.0070(3) 0.0221(4)
C9 0.0487(7) 0.0437(6) 0.0355(5) 0.0133(4) 0.0022(4) 0.0283(5)
C10 0.0382(6) 0.0813(11) 0.0675(9) 0.0344(8) 0.0134(6) 0.0415(7)
C11 0.0276(4) 0.0166(3) 0.0304(4) -0.0009(3) -0.0063(3) 0.0109(3)
C12 0.0380(7) 0.0192(3) 0.0333(6) -0.0060(3) -0.0121(5) 0.0190(3)

loop_
_atom_type_symbol
_atom_type_description
_atom_type_scat_dispersion_real
_atom_type_scat_dispersion_imag
_atom_type_scat_source
C C 0.0033 0.0016 'International Tables Vol C Tables 4.2.6.8 and 6.1.1.4'
H H 0.0000 0.0000 'International Tables Vol C Tables 4.2.6.8 and 6.1.1.4'
O O 0.0106 0.0060 'International Tables Vol C Tables 4.2.6.8 and 6.1.1.4'

loop_
_geom_angle_atom_site_label_1
_geom_angle_atom_site_label_2
_geom_angle_atom_site_label_3
_geom_angle
_geom_angle_site_symmetry_1
C7 O1 C11 113.79(7) .
C1 C1 C2 174.00(5) 18_654
C3 C2 C7 119.46(7) .
C3 C2 C1 121.89(7) .
C7 C2 C1 118.65(7) .
C4 C3 C2 121.49(7) .
C3 C4 C5 117.96(7) .
C3 C4 C8 119.68(7) .
C5 C4 C8 122.35(7) .
C6 C5 C4 121.35(8) .
C7 C6 C5 120.10(7) .
O1 C7 C6 120.40(7) .
O1 C7 C2 119.90(7) .
C6 C7 C2 119.63(7) .
C4 C8 C10 110.68(9) .
C4 C8 C9 112.87(8) .
C10 C8 C9 109.50(10) .
O1 C11 C12 108.43(7) .
C11 C12 C11 113.29(10) 18_654

loop_
_geom_bond_atom_site_label_1
_geom_bond_atom_site_label_2
_geom_bond_distance
_geom_bond_site_symmetry_2
O1 C7 1.3748(10) .
O1 C11 1.4450(11) .
C1 C1 1.2034(16) 18_654
C1 C2 1.4278(11) .
C2 C3 1.3996(11) .
C2 C7 1.4067(11) .
C3 C4 1.3945(11) .
C4 C5 1.4009(12) .
C4 C8 1.5169(12) .
C5 C6 1.3956(12) .
C6 C7 1.3873(11) .
C8 C10 1.5262(17) .
C8 C9 1.5271(15) .
C11 C12 1.5147(11) .
C12 C11 1.5146(11) 18_654
